data_2020336
loop_
_publ_author_name
'Gerhardt, Valeska'
'Bolte, Michael'

_publ_section_title
;
 6-Chloroisocytosine and 5-bromo-6-methylisocytosine: again, one or two
 tautomers present in the same crystal?
;
_journal_coeditor_code UK3121
_journal_issue 1
_journal_name_full 'Acta Crystallographica Section C'
_journal_page_first 84
_journal_page_last 93
_journal_paper_doi 10.1107/S2053229615024080
_journal_volume 72
_journal_year 2016
_chemical_formula_iupac '2C5 H6 Br N3 O , C5 H9 N O'
_chemical_formula_moiety '2(C5 H6 Br N3 O), C5 H9 N O'
_chemical_formula_sum 'C15 H21 Br2 N7 O3'
_chemical_formula_weight 507.21
_chemical_name_systematic
;2-amino-5-bromo-6-methylpyrimidin-4(3<i>H</i>)-one--2-amino-5-bromo-6-methylpyrimidin-4(1<i>H</i>)-one <i>N</i>-methylpyrrolidin-2-one monosolvate
(1/1/1)
;
_space_group_crystal_system monoclinic
_space_group_IT_number 14
_space_group_name_Hall '-P 2yn'
_space_group_name_H-M_alt 'P 1 21/n 1'
_symmetry_space_group_name_Hall '-P 2yn'
_symmetry_space_group_name_H-M 'P 1 21/n 1'
_atom_sites_solution_hydrogens mixed
_atom_sites_solution_primary direct
_atom_sites_solution_secondary difmap
_audit_creation_method SHELXL97
_cell_angle_alpha 90
_cell_angle_beta 103.096(10)
_cell_angle_gamma 90
_cell_formula_units_Z 4
_cell_length_a 11.7075(14)
_cell_length_b 14.0308(11)
_cell_length_c 11.8308(14)
_cell_measurement_reflns_used 7488
_cell_measurement_temperature 173(2)
_cell_measurement_theta_max 25.995
_cell_measurement_theta_min 3.39
_cell_volume 1892.8(4)
_computing_cell_refinement
;
X-AREA (Stoe & Cie, 2001)
;
_computing_data_collection
;
X-AREA (Stoe & Cie, 2001)
;
_computing_data_reduction
;
X-AREA (Stoe & Cie, 2001)
;
_computing_molecular_graphics
;
Mercury (Macrae <i>et al.</i>,  2008) and XP in SHELXTL-Plus (Sheldrick,
2008)
;
_computing_publication_material
;
publCIF (Westrip, 2010)
;
_computing_structure_refinement
;
SHELXL97 (Sheldrick, 2008)
;
_computing_structure_solution
;
SHELXS97 (Sheldrick, 2008)
;
_diffrn_ambient_temperature 173(2)
_diffrn_measured_fraction_theta_full 0.996
_diffrn_measured_fraction_theta_max 0.986
_diffrn_measurement_device_type 'Stoe IPDSII two-circle diffractometer'
_diffrn_measurement_method \w
_diffrn_radiation_type MoK\a
_diffrn_radiation_wavelength 0.71073
_diffrn_reflns_av_R_equivalents 0.1133
_diffrn_reflns_limit_h_max 14
_diffrn_reflns_limit_h_min -14
_diffrn_reflns_limit_k_max 16
_diffrn_reflns_limit_k_min -16
_diffrn_reflns_limit_l_max 14
_diffrn_reflns_limit_l_min -13
_diffrn_reflns_number 10611
_diffrn_reflns_theta_full 25.000
_diffrn_reflns_theta_max 25.672
_diffrn_reflns_theta_min 3.400
_exptl_absorpt_coefficient_mu 4.315
_exptl_absorpt_correction_T_max 0.525
_exptl_absorpt_correction_T_min 0.350
_exptl_absorpt_correction_type multi-scan
_exptl_absorpt_process_details
;
X-AREA (Stoe & Cie, 2001)
;
_exptl_crystal_colour colourless
_exptl_crystal_density_diffrn 1.780
_exptl_crystal_description block
_exptl_crystal_F_000 1016
_exptl_crystal_size_max 0.300
_exptl_crystal_size_mid 0.200
_exptl_crystal_size_min 0.175
_refine_diff_density_max 0.773
_refine_diff_density_min -0.758
_refine_ls_extinction_method none
_refine_ls_goodness_of_fit_ref 0.998
_refine_ls_hydrogen_treatment mixed
_refine_ls_matrix_type full
_refine_ls_number_parameters 265
_refine_ls_number_reflns 3544
_refine_ls_number_restraints 6
_refine_ls_restrained_S_all 0.997
_refine_ls_R_factor_all 0.0712
_refine_ls_R_factor_gt 0.0541
_refine_ls_shift/su_max 0.000
_refine_ls_shift/su_mean 0.000
_refine_ls_structure_factor_coef Fsqd
_refine_ls_weighting_details 'w = 1/[\s^2^(Fo^2^)+(0.0855P)^2^] where P=(Fo^2^+2Fc^2^)/3'
_refine_ls_weighting_scheme calc
_refine_ls_wR_factor_gt 0.1363
_refine_ls_wR_factor_ref 0.1446
_reflns_number_gt 2736
_reflns_number_total 3544
_reflns_threshold_expression I>2\s(I)
_cod_data_source_file uk3121sup1.cif
_cod_data_source_block III
_cod_depositor_comments
;Adding full bibliography for 2020333--2020337.cif.

 Adding full bibliography for 2020333--2020337.cif.
;
_cod_database_code 2020336
_cod_database_fobs_code 2020336
_shelx_space_group_comment
;
The symmetry employed for this shelxl refinement is uniquely defined
by the following loop, which should always be used as a source of
symmetry information in preference to the above space-group names.
They are only intended as comments.
;
_shelx_estimated_absorpt_t_min 0.358
_shelx_estimated_absorpt_t_max 0.519
_shelxl_version_number 2.013

loop_
_space_group_symop_operation_xyz
'x, y, z'
'-x+1/2, y+1/2, -z+1/2'
'-x, -y, -z'
'x-1/2, -y-1/2, z-1/2'

loop_
_atom_site_type_symbol
_atom_site_label
_atom_site_fract_x
_atom_site_fract_y
_atom_site_fract_z
_atom_site_U_iso_or_equiv
_atom_site_adp_type
_atom_site_calc_flag
_atom_site_occupancy
N N1A 0.3491(4) 0.3717(3) 0.4327(4) 0.0263(9) Uani d 1
H H1A 0.319(4) 0.365(4) 0.493(3) 0.032 Uiso d 1
C C2A 0.3699(4) 0.4617(4) 0.4005(4) 0.0259(10) Uani d 1
N N2A 0.3510(4) 0.5313(3) 0.4707(4) 0.0313(10) Uani d 1
H H21A 0.337(5) 0.509(4) 0.535(3) 0.038 Uiso d 1
H H22A 0.361(5) 0.5922(14) 0.457(6) 0.038 Uiso d 1
N N3A 0.4043(4) 0.4821(3) 0.3052(4) 0.0283(9) Uani d 1
C C4A 0.4219(4) 0.4090(4) 0.2328(4) 0.0285(11) Uani d 1
O O4A 0.4562(4) 0.4274(3) 0.1431(3) 0.0376(9) Uani d 1
C C5A 0.3990(4) 0.3132(4) 0.2654(4) 0.0279(10) Uani d 1
Br Br5A 0.42174(5) 0.21464(4) 0.16649(5) 0.0404(2) Uani d 1
C C6A 0.3644(4) 0.2947(4) 0.3641(5) 0.0266(11) Uani d 1
C C61A 0.3440(5) 0.1991(4) 0.4112(5) 0.0316(11) Uani d 1
H H61A 0.3141 0.1552 0.3468 0.047 Uiso calc 1
H H61B 0.2865 0.2048 0.4595 0.047 Uiso calc 1
H H61C 0.4180 0.1745 0.4582 0.047 Uiso calc 1
N N1B 0.4629(4) 0.7805(3) 0.0949(4) 0.0300(9) Uani d 1
C C2B 0.4586(4) 0.6934(4) 0.1339(4) 0.0284(11) Uani d 1
N N2B 0.4706(4) 0.6193(4) 0.0674(4) 0.0342(10) Uani d 1
H H21B 0.477(5) 0.626(5) -0.004(2) 0.041 Uiso d 1
H H22B 0.473(6) 0.5607(19) 0.094(6) 0.041 Uiso d 1
N N3B 0.4399(4) 0.6735(3) 0.2403(3) 0.0259(9) Uani d 1
H H3B 0.434(5) 0.6126(13) 0.254(5) 0.031 Uiso d 1
C C4B 0.4228(4) 0.7424(4) 0.3187(4) 0.0262(10) Uani d 1
O O4B 0.4063(3) 0.7201(3) 0.4155(3) 0.0306(8) Uani d 1
C C5B 0.4275(4) 0.8372(4) 0.2757(4) 0.0265(10) Uani d 1
Br Br5B 0.40471(5) 0.93712(4) 0.37292(5) 0.0385(2) Uani d 1
C C6B 0.4470(4) 0.8528(4) 0.1661(5) 0.0311(11) Uani d 1
C C61B 0.4519(6) 0.9497(4) 0.1177(5) 0.0403(13) Uani d 1
H H61D 0.5272 0.9794 0.1534 0.060 Uiso calc 1
H H61E 0.3879 0.9884 0.1342 0.060 Uiso calc 1
H H61F 0.4439 0.9455 0.0336 0.060 Uiso calc 1
N N1X 0.2378(4) 0.3841(3) 0.8124(4) 0.0329(10) Uani d 1
C C11X 0.2429(6) 0.4830(5) 0.8452(6) 0.0448(14) Uani d 1
H H11A 0.2830 0.5193 0.7949 0.067 Uiso calc 1
H H11B 0.2860 0.4895 0.9261 0.067 Uiso calc 1
H H11C 0.1631 0.5077 0.8370 0.067 Uiso calc 1
C C2X 0.2593(4) 0.3522(4) 0.7141(5) 0.0314(11) Uani d 1
O O2X 0.2856(4) 0.4009(3) 0.6376(3) 0.0397(9) Uani d 1
C C3X 0.2452(5) 0.2454(4) 0.7119(5) 0.0359(12) Uani d 1
H H3X1 0.3167 0.2141 0.6983 0.043 Uiso calc 1
H H3X2 0.1776 0.2262 0.6495 0.043 Uiso calc 1
C C4X 0.2248(5) 0.2179(4) 0.8297(5) 0.0391(13) Uani d 1
H H4X1 0.2939 0.1841 0.8762 0.047 Uiso calc 1
H H4X2 0.1552 0.1762 0.8211 0.047 Uiso calc 1
C C5X 0.2049(5) 0.3134(5) 0.8881(5) 0.0390(13) Uani d 1
H H5X1 0.1218 0.3207 0.8921 0.047 Uiso calc 1
H H5X2 0.2551 0.3178 0.9674 0.047 Uiso calc 1

loop_
_atom_site_aniso_label
_atom_site_aniso_U_11
_atom_site_aniso_U_22
_atom_site_aniso_U_33
_atom_site_aniso_U_12
_atom_site_aniso_U_13
_atom_site_aniso_U_23
N1A 0.031(2) 0.027(2) 0.022(2) 0.0008(17) 0.0095(16) -0.0001(16)
C2A 0.025(2) 0.022(3) 0.029(2) 0.0012(18) 0.0046(18) 0.0028(19)
N2A 0.051(3) 0.026(2) 0.021(2) -0.002(2) 0.0175(19) -0.0013(17)
N3A 0.035(2) 0.025(2) 0.026(2) -0.0021(18) 0.0091(17) 0.0010(17)
C4A 0.034(2) 0.029(3) 0.022(2) 0.001(2) 0.0063(19) -0.005(2)
O4A 0.058(2) 0.033(2) 0.0282(19) -0.0012(18) 0.0223(17) -0.0012(16)
C5A 0.028(2) 0.029(3) 0.025(2) 0.002(2) 0.0022(19) -0.001(2)
Br5A 0.0498(3) 0.0357(3) 0.0353(3) 0.0039(2) 0.0092(2) -0.0080(2)
C6A 0.022(2) 0.024(3) 0.031(3) 0.0005(18) -0.0003(19) -0.002(2)
C61A 0.035(3) 0.029(3) 0.031(3) 0.000(2) 0.009(2) -0.001(2)
N1B 0.034(2) 0.033(2) 0.024(2) -0.0006(18) 0.0088(17) 0.0010(18)
C2B 0.030(2) 0.032(3) 0.022(2) 0.000(2) 0.0054(19) 0.002(2)
N2B 0.049(3) 0.033(3) 0.024(2) 0.005(2) 0.016(2) 0.0011(18)
N3B 0.036(2) 0.025(2) 0.0174(19) -0.0021(18) 0.0068(16) 0.0009(16)
C4B 0.026(2) 0.025(3) 0.027(3) 0.0004(19) 0.0040(19) -0.003(2)
O4B 0.045(2) 0.029(2) 0.0204(17) -0.0012(16) 0.0120(15) 0.0034(14)
C5B 0.029(2) 0.027(3) 0.024(2) 0.003(2) 0.0083(18) 0.001(2)
Br5B 0.0531(3) 0.0284(3) 0.0349(3) 0.0024(2) 0.0122(2) -0.0022(2)
C6B 0.030(2) 0.031(3) 0.033(3) -0.003(2) 0.008(2) 0.002(2)
C61B 0.059(3) 0.032(3) 0.033(3) -0.004(3) 0.017(3) 0.005(2)
N1X 0.039(2) 0.039(3) 0.025(2) -0.007(2) 0.0152(18) 0.0029(19)
C11X 0.051(3) 0.045(4) 0.040(3) -0.002(3) 0.013(3) -0.004(3)
C2X 0.027(2) 0.038(3) 0.029(3) 0.001(2) 0.006(2) 0.004(2)
O2X 0.056(2) 0.038(2) 0.031(2) -0.0020(19) 0.0205(17) 0.0044(17)
C3X 0.041(3) 0.034(3) 0.034(3) -0.003(2) 0.011(2) -0.006(2)
C4X 0.043(3) 0.036(3) 0.037(3) -0.004(2) 0.008(2) 0.009(2)
C5X 0.049(3) 0.051(4) 0.022(3) -0.005(3) 0.017(2) 0.007(2)

loop_
_atom_type_symbol
_atom_type_description
_atom_type_scat_dispersion_real
_atom_type_scat_dispersion_imag
_atom_type_scat_source
C C 0.0033 0.0016 'International Tables Vol C Tables 4.2.6.8 and 6.1.1.4'
H H 0.0000 0.0000 'International Tables Vol C Tables 4.2.6.8 and 6.1.1.4'
N N 0.0061 0.0033 'International Tables Vol C Tables 4.2.6.8 and 6.1.1.4'
O O 0.0106 0.0060 'International Tables Vol C Tables 4.2.6.8 and 6.1.1.4'
Br Br -0.2901 2.4595 'International Tables Vol C Tables 4.2.6.8 and 6.1.1.4'

loop_
_geom_angle_atom_site_label_1
_geom_angle_atom_site_label_2
_geom_angle_atom_site_label_3
_geom_angle
C2A N1A C6A 120.4(4)
C2A N1A H1A 118(4)
C6A N1A H1A 122(4)
N3A C2A N2A 120.1(5)
N3A C2A N1A 123.6(5)
N2A C2A N1A 116.2(5)
C2A N2A H21A 112(4)
C2A N2A H22A 124(5)
H21A N2A H22A 124(6)
C2A N3A C4A 119.3(5)
O4A C4A N3A 119.8(5)
O4A C4A C5A 122.5(5)
N3A C4A C5A 117.7(5)
C6A C5A C4A 121.5(5)
C6A C5A Br5A 121.0(4)
C4A C5A Br5A 117.5(4)
C5A C6A N1A 117.5(5)
C5A C6A C61A 127.1(5)
N1A C6A C61A 115.4(5)
C6A C61A H61A 109.5
C6A C61A H61B 109.5
H61A C61A H61B 109.5
C6A C61A H61C 109.5
H61A C61A H61C 109.5
H61B C61A H61C 109.5
C2B N1B C6B 117.2(5)
N1B C2B N2B 120.2(5)
N1B C2B N3B 123.1(5)
N2B C2B N3B 116.7(5)
C2B N2B H21B 122(5)
C2B N2B H22B 121(5)
H21B N2B H22B 117(6)
C2B N3B C4B 123.8(5)
C2B N3B H3B 114(4)
C4B N3B H3B 122(4)
O4B C4B N3B 121.1(5)
O4B C4B C5B 126.1(5)
N3B C4B C5B 112.8(5)
C6B C5B C4B 120.6(5)
C6B C5B Br5B 122.3(4)
C4B C5B Br5B 117.1(4)
N1B C6B C5B 122.5(5)
N1B C6B C61B 115.1(5)
C5B C6B C61B 122.4(5)
C6B C61B H61D 109.5
C6B C61B H61E 109.5
H61D C61B H61E 109.5
C6B C61B H61F 109.5
H61D C61B H61F 109.5
H61E C61B H61F 109.5
C2X N1X C11X 124.0(5)
C2X N1X C5X 116.3(5)
C11X N1X C5X 119.7(5)
N1X C11X H11A 109.5
N1X C11X H11B 109.5
H11A C11X H11B 109.5
N1X C11X H11C 109.5
H11A C11X H11C 109.5
H11B C11X H11C 109.5
O2X C2X N1X 126.2(5)
O2X C2X C3X 125.8(5)
N1X C2X C3X 108.0(5)
C2X C3X C4X 106.0(5)
C2X C3X H3X1 110.5
C4X C3X H3X1 110.5
C2X C3X H3X2 110.5
C4X C3X H3X2 110.5
H3X1 C3X H3X2 108.7
C3X C4X C5X 105.1(5)
C3X C4X H4X1 110.7
C5X C4X H4X1 110.7
C3X C4X H4X2 110.7
C5X C4X H4X2 110.7
H4X1 C4X H4X2 108.8
N1X C5X C4X 103.3(4)
N1X C5X H5X1 111.1
C4X C5X H5X1 111.1
N1X C5X H5X2 111.1
C4X C5X H5X2 111.1
H5X1 C5X H5X2 109.1

loop_
_geom_bond_atom_site_label_1
_geom_bond_atom_site_label_2
_geom_bond_distance
N1A C2A 1.356(7)
N1A C6A 1.387(7)
N1A H1A 0.876(10)
C2A N3A 1.312(7)
C2A N2A 1.332(7)
N2A H21A 0.876(10)
N2A H22A 0.881(10)
N3A C4A 1.381(7)
C4A O4A 1.244(7)
C4A C5A 1.440(8)
C5A C6A 1.345(8)
C5A Br5A 1.869(5)
C6A C61A 1.493(7)
C61A H61A 0.9800
C61A H61B 0.9800
C61A H61C 0.9800
N1B C2B 1.312(7)
N1B C6B 1.357(7)
C2B N2B 1.330(7)
C2B N3B 1.354(7)
N2B H21B 0.875(10)
N2B H22B 0.878(10)
N3B C4B 1.386(7)
N3B H3B 0.876(10)
C4B O4B 1.243(7)
C4B C5B 1.429(7)
C5B C6B 1.384(7)
C5B Br5B 1.871(5)
C6B C61B 1.482(8)
C61B H61D 0.9800
C61B H61E 0.9800
C61B H61F 0.9800
N1X C2X 1.322(7)
N1X C11X 1.439(8)
N1X C5X 1.446(7)
C11X H11A 0.9800
C11X H11B 0.9800
C11X H11C 0.9800
C2X O2X 1.228(7)
C2X C3X 1.508(8)
C3X C4X 1.516(8)
C3X H3X1 0.9900
C3X H3X2 0.9900
C4X C5X 1.548(9)
C4X H4X1 0.9900
C4X H4X2 0.9900
C5X H5X1 0.9900
C5X H5X2 0.9900

loop_
_geom_hbond_atom_site_label_D
_geom_hbond_atom_site_label_H
_geom_hbond_atom_site_label_A
_geom_hbond_site_symmetry_A
_geom_hbond_distance_DH
_geom_hbond_distance_HA
_geom_hbond_distance_DA
_geom_hbond_angle_DHA
N1A H1A O2X . 0.876(10) 1.90(3) 2.723(6) 155(6)
N2A H21A O2X . 0.876(10) 2.11(3) 2.919(6) 153(6)
N2A H22A O4B . 0.881(10) 1.968(17) 2.839(6) 170(6)
N2B H21B O4A 3_665 0.875(10) 2.11(4) 2.887(6) 147(6)
N2B H22B O4A . 0.878(10) 1.983(15) 2.855(6) 172(6)
N3B H3B N3A . 0.876(10) 1.983(16) 2.850(6) 170(6)

loop_
_geom_torsion_atom_site_label_1
_geom_torsion_atom_site_label_2
_geom_torsion_atom_site_label_3
_geom_torsion_atom_site_label_4
_geom_torsion
C6A N1A C2A N3A 0.3(7)
C6A N1A C2A N2A 178.9(4)
N2A C2A N3A C4A -179.1(4)
N1A C2A N3A C4A -0.6(7)
C2A N3A C4A O4A -178.9(5)
C2A N3A C4A C5A 1.2(6)
O4A C4A C5A C6A 178.5(5)
N3A C4A C5A C6A -1.6(7)
O4A C4A C5A Br5A -0.3(7)
N3A C4A C5A Br5A 179.5(3)
C4A C5A C6A N1A 1.3(7)
Br5A C5A C6A N1A -179.9(3)
C4A C5A C6A C61A -176.4(5)
Br5A C5A C6A C61A 2.4(7)
C2A N1A C6A C5A -0.7(6)
C2A N1A C6A C61A 177.4(4)
C6B N1B C2B N2B 178.3(4)
C6B N1B C2B N3B -0.3(7)
N1B C2B N3B C4B 0.3(7)
N2B C2B N3B C4B -178.4(4)
C2B N3B C4B O4B -179.8(5)
C2B N3B C4B C5B -0.3(6)
O4B C4B C5B C6B 179.7(5)
N3B C4B C5B C6B 0.2(6)
O4B C4B C5B Br5B -0.9(7)
N3B C4B C5B Br5B 179.6(3)
C2B N1B C6B C5B 0.3(7)
C2B N1B C6B C61B -179.7(5)
C4B C5B C6B N1B -0.2(7)
Br5B C5B C6B N1B -179.6(4)
C4B C5B C6B C61B 179.7(5)
Br5B C5B C6B C61B 0.3(7)
C11X N1X C2X O2X -0.5(8)
C5X N1X C2X O2X 178.1(5)
C11X N1X C2X C3X 180.0(5)
C5X N1X C2X C3X -1.4(6)
O2X C2X C3X C4X 174.5(5)
N1X C2X C3X C4X -6.0(6)
C2X C3X C4X C5X 10.3(6)
C2X N1X C5X C4X 7.9(6)
C11X N1X C5X C4X -173.4(5)
C3X C4X C5X N1X -10.8(6)
